data_7125754
loop_
_publ_author_name
'Kureja, Kunal'
'Zinke, Julian'
'Bruhn, Clemens'
'Siemeling, Ulrich'

_publ_section_title
;
 Imidazolium-benzimidazolates as convenient sources of
 donor-functionalised normal and abnormal N-heterocyclic carbenes.
;
_journal_issue 65
_journal_name_full 'Chemical communications (Cambridge, England)'
_journal_page_first 9705
_journal_page_last 9708
_journal_paper_doi 10.1039/c9cc05283f
_journal_volume 55
_journal_year 2019
_chemical_formula_sum 'C19 H20 N4 Ni'
_chemical_formula_weight 363.10
_space_group_crystal_system orthorhombic
_space_group_IT_number 62
_space_group_name_Hall '-P 2ac 2n'
_space_group_name_H-M_alt 'P n m a'
_atom_sites_solution_hydrogens mixed
_audit_creation_method SHELXL-2017/1
_audit_update_record
;
2019-07-08 deposited with the CCDC.	2019-07-19 downloaded from the CCDC.
;
_cell_angle_alpha 90
_cell_angle_beta 90
_cell_angle_gamma 90
_cell_formula_units_Z 12
_cell_length_a 9.5555(2)
_cell_length_b 24.2364(7)
_cell_length_c 21.3888(6)
_cell_measurement_reflns_used 30520
_cell_measurement_temperature 100(2)
_cell_measurement_theta_max 26.25
_cell_measurement_theta_min 1.27
_cell_volume 4953.5(2)
_computing_structure_refinement 'SHELXL-2017/1 (Sheldrick, 2017)'
_diffrn_ambient_temperature 100(2)
_diffrn_detector 'imaging plate area detector'
_diffrn_detector_area_resol_mean 6.67
_diffrn_detector_type 'STOE Imaging Plate'
_diffrn_measured_fraction_theta_full 1.000
_diffrn_measured_fraction_theta_max 1.000
_diffrn_measurement_details ' 154 frames, detector distance = 130 mm'
_diffrn_measurement_device '4-circle diffractometer'
_diffrn_measurement_device_type 'STOE STADI VARI'
_diffrn_measurement_method 'rotation method, \w scans'
_diffrn_radiation_collimation '1.2, 0.6 mm diameter, multiple pinhole'
_diffrn_radiation_monochromator 'plane graphite'
_diffrn_radiation_polarisn_norm 270
_diffrn_radiation_probe x-ray
_diffrn_radiation_type 'Mo K\a'
_diffrn_radiation_wavelength 0.71073
_diffrn_reflns_av_R_equivalents 0.0885
_diffrn_reflns_av_unetI/netI 0.0593
_diffrn_reflns_Laue_measured_fraction_full 1.000
_diffrn_reflns_Laue_measured_fraction_max 1.000
_diffrn_reflns_limit_h_max 10
_diffrn_reflns_limit_h_min -11
_diffrn_reflns_limit_k_max 29
_diffrn_reflns_limit_k_min -29
_diffrn_reflns_limit_l_max 25
_diffrn_reflns_limit_l_min -24
_diffrn_reflns_number 20251
_diffrn_reflns_point_group_measured_fraction_full 1.000
_diffrn_reflns_point_group_measured_fraction_max 1.000
_diffrn_reflns_theta_full 25.242
_diffrn_reflns_theta_max 25.499
_diffrn_reflns_theta_min 1.270
_diffrn_source 'Genix Mo HF'
_diffrn_source_current 1.000
_diffrn_source_power 0.050
_diffrn_source_voltage 50
_exptl_absorpt_coefficient_mu 1.182
_exptl_absorpt_correction_T_max 0.9298
_exptl_absorpt_correction_T_min 0.7686
_exptl_absorpt_correction_type integration
_exptl_absorpt_process_details
;
STOE X-Red32, absorption correction by Gaussian integration, analogous to
P. Coppens, "The Evaluation of Absorption and Extinction in Single-Crystal
Structure Analysis", published in
F. R. Ahmed (Editor), "Crystallographic Computing",
Munksgaard, Copenhagen (1970), 255 - 270
;
_exptl_crystal_colour orange
_exptl_crystal_density_diffrn 1.461
_exptl_crystal_description block
_exptl_crystal_F_000 2280
_exptl_crystal_size_max 0.270
_exptl_crystal_size_mid 0.080
_exptl_crystal_size_min 0.070
_refine_diff_density_max 0.969
_refine_diff_density_min -0.841
_refine_diff_density_rms 0.342
_refine_ls_extinction_method none
_refine_ls_goodness_of_fit_ref 1.123
_refine_ls_hydrogen_treatment mixed
_refine_ls_matrix_type full
_refine_ls_number_parameters 361
_refine_ls_number_reflns 4733
_refine_ls_number_restraints 0
_refine_ls_restrained_S_all 1.123
_refine_ls_R_factor_all 0.0473
_refine_ls_R_factor_gt 0.0403
_refine_ls_shift/su_max 0.001
_refine_ls_shift/su_mean 0.000
_refine_ls_structure_factor_coef Fsqd
_refine_ls_weighting_details 'w=1/[\s^2^(Fo^2^)+(0.0740P)^2^+2.4158P] where P=(Fo^2^+2Fc^2^)/3'
_refine_ls_weighting_scheme calc
_refine_ls_wR_factor_gt 0.1147
_refine_ls_wR_factor_ref 0.1201
_reflns_Friedel_coverage 0.000
_reflns_number_gt 4194
_reflns_number_total 4733
_reflns_threshold_expression 'I > 2\s(I)'
_cod_data_source_file c9cc05283f2.cif
_cod_data_source_block i2821
_cod_database_code 7125754
_shelx_shelxl_version_number 2017/1
_shelx_space_group_comment
;
The symmetry employed for this shelxl refinement is uniquely defined
by the following loop, which should always be used as a source of
symmetry information in preference to the above space-group names.
They are only intended as comments.
;
_shelx_estimated_absorpt_t_min 0.741
_shelx_estimated_absorpt_t_max 0.922

loop_
_space_group_symop_operation_xyz
'x, y, z'
'-x+1/2, -y, z+1/2'
'x+1/2, -y+1/2, -z+1/2'
'-x, y+1/2, -z'
'-x, -y, -z'
'x-1/2, y, -z-1/2'
'-x-1/2, y-1/2, z-1/2'
'x, -y-1/2, z'

loop_
_atom_site_label
_atom_site_type_symbol
_atom_site_fract_x
_atom_site_fract_y
_atom_site_fract_z
_atom_site_U_iso_or_equiv
_atom_site_adp_type
_atom_site_occupancy
_atom_site_site_symmetry_order
_atom_site_calc_flag
_atom_site_refinement_flags_posn
_atom_site_refinement_flags_adp
_atom_site_refinement_flags_occupancy
C1 C 0.5260(2) 0.59047(10) 0.55030(10) 0.0200(5) Uani 1 1 d . . .
C2 C 0.7528(3) 0.61693(10) 0.55152(11) 0.0217(5) Uani 1 1 d . . .
H2A H 0.842696 0.626688 0.566949 0.026 Uiso 1 1 calc R U .
C3 C 0.7146(2) 0.61566(10) 0.49139(11) 0.0220(5) Uani 1 1 d . . .
H3A H 0.770851 0.624339 0.456109 0.026 Uiso 1 1 calc R U .
C4 C 0.4829(2) 0.59240(10) 0.44184(10) 0.0201(5) Uani 1 1 d . . .
C5 C 0.2836(2) 0.57090(9) 0.40437(11) 0.0216(5) Uani 1 1 d . . .
C6 C 0.1490(2) 0.55287(10) 0.39001(12) 0.0235(5) Uani 1 1 d . . .
H6A H 0.088299 0.539273 0.421619 0.028 Uiso 1 1 calc R U .
C7 C 0.1065(3) 0.55542(10) 0.32805(11) 0.0243(5) Uani 1 1 d . . .
H7A H 0.015439 0.543026 0.317104 0.029 Uiso 1 1 calc R U .
C8 C 0.1946(3) 0.57577(10) 0.28158(11) 0.0238(5) Uani 1 1 d . . .
H8A H 0.161503 0.577846 0.239763 0.029 Uiso 1 1 calc R U .
C9 C 0.3293(2) 0.59303(10) 0.29508(11) 0.0229(5) Uani 1 1 d . . .
H9A H 0.389144 0.606695 0.263148 0.027 Uiso 1 1 calc R U .
C10 C 0.3746(2) 0.58978(9) 0.35680(11) 0.0199(5) Uani 1 1 d . . .
C11 C 0.6350(2) 0.60258(10) 0.65773(11) 0.0219(5) Uani 1 1 d . . .
C12 C 0.7804(2) 0.61670(11) 0.68268(12) 0.0270(5) Uani 1 1 d . . .
H12A H 0.847473 0.588656 0.668804 0.032 Uiso 1 1 calc R U .
H12B H 0.778085 0.617620 0.728470 0.032 Uiso 1 1 calc R U .
H12C H 0.809077 0.652902 0.666759 0.032 Uiso 1 1 calc R U .
C13 C 0.5935(3) 0.54593(10) 0.68193(11) 0.0252(5) Uani 1 1 d . . .
H13A H 0.570006 0.548490 0.726444 0.030 Uiso 1 1 calc R U .
H13B H 0.671625 0.520221 0.676333 0.030 Uiso 1 1 calc R U .
H13C H 0.511938 0.532551 0.658627 0.030 Uiso 1 1 calc R U .
C14 C 0.5330(2) 0.64812(10) 0.67678(11) 0.0248(5) Uani 1 1 d . . .
H14A H 0.569141 0.683913 0.662881 0.030 Uiso 1 1 calc R U .
H14B H 0.522575 0.648311 0.722362 0.030 Uiso 1 1 calc R U .
H14C H 0.441736 0.641337 0.657313 0.030 Uiso 1 1 calc R U .
C15 C 0.2499(3) 0.55824(11) 0.63746(11) 0.0251(5) Uani 1 1 d . . .
H15A H 0.305744 0.564903 0.673414 0.030 Uiso 1 1 calc R U .
C16 C 0.2373(2) 0.50651(10) 0.60590(11) 0.0239(5) Uani 1 1 d . . .
H16A H 0.275783 0.472252 0.618925 0.029 Uiso 1 1 calc R U .
C17 C 0.1579(2) 0.51589(11) 0.55250(11) 0.0237(5) Uani 1 1 d . . .
H17A H 0.136490 0.489331 0.521252 0.028 Uiso 1 1 calc R U .
C18 C 0.1131(3) 0.57310(11) 0.55255(12) 0.0265(6) Uani 1 1 d . . .
H18A H 0.057856 0.590469 0.521315 0.032 Uiso 1 1 calc R U .
C19 C 0.1654(2) 0.59823(11) 0.60648(12) 0.0263(5) Uani 1 1 d . . .
H19A H 0.148036 0.634950 0.619927 0.032 Uiso 1 1 calc R U .
C20 C 0.8037(4) 0.750000 0.44847(14) 0.0182(7) Uani 1 2 d S T P
C21 C 0.5678(3) 0.750000 0.45389(15) 0.0219(7) Uani 1 2 d S T P
H21A H 0.472643 0.750000 0.441014 0.026 Uiso 1 2 calc R U P
C22 C 0.6134(3) 0.750000 0.51343(15) 0.0224(7) Uani 1 2 d S T P
H22A H 0.558419 0.750000 0.550421 0.027 Uiso 1 2 calc R U P
C23 C 0.8579(3) 0.750000 0.55580(14) 0.0167(6) Uani 1 2 d S T P
C24 C 1.0698(3) 0.750000 0.58723(15) 0.0189(6) Uani 1 2 d S T P
C25 C 1.2133(3) 0.750000 0.59733(16) 0.0217(7) Uani 1 2 d S T P
H25A H 1.276996 0.750000 0.563222 0.026 Uiso 1 2 calc R U P
C26 C 1.2608(3) 0.750000 0.65798(16) 0.0221(7) Uani 1 2 d S T P
H26A H 1.358722 0.750000 0.665651 0.027 Uiso 1 2 calc R U P
C27 C 1.1682(3) 0.750000 0.70877(15) 0.0226(7) Uani 1 2 d S T P
H27A H 1.204167 0.750000 0.750173 0.027 Uiso 1 2 calc R U P
C28 C 1.0249(3) 0.750000 0.69929(15) 0.0219(7) Uani 1 2 d S T P
H28A H 0.962209 0.750000 0.733772 0.026 Uiso 1 2 calc R U P
C29 C 0.9747(3) 0.750000 0.63862(15) 0.0183(6) Uani 1 2 d S T P
C30 C 0.6732(3) 0.750000 0.34442(15) 0.0221(7) Uani 1 2 d S T P
C31 C 0.5190(4) 0.750000 0.32586(17) 0.0314(9) Uani 1 2 d S T P
H31A H 0.520(4) 0.750000 0.285(2) 0.038 Uiso 1 2 d S U P
H31B H 0.475(3) 0.7176(12) 0.3411(14) 0.038 Uiso 1 1 d . U .
C32 C 0.7421(3) 0.80240(10) 0.32016(11) 0.0244(5) Uani 1 1 d . . .
H32A H 0.687095 0.834520 0.333214 0.029 Uiso 1 1 calc R U .
H32B H 0.746685 0.801129 0.274410 0.029 Uiso 1 1 calc R U .
H32C H 0.837012 0.805300 0.337239 0.029 Uiso 1 1 calc R U .
C33 C 1.0755(3) 0.750000 0.35441(16) 0.0257(7) Uani 1 2 d S T P
H33A H 1.010259 0.749999 0.320891 0.031 Uiso 1 2 calc R U P
C34 C 1.1321(2) 0.79791(10) 0.38348(11) 0.0250(5) Uani 1 1 d . . .
H34A H 1.119140 0.835043 0.370472 0.030 Uiso 1 1 calc R U .
C35 C 1.2095(2) 0.78007(10) 0.43432(12) 0.0237(5) Uani 1 1 d . . .
H35A H 1.254813 0.803060 0.464060 0.028 Uiso 1 1 calc R U .
N1 N 0.63766(19) 0.60142(8) 0.58770(9) 0.0199(4) Uani 1 1 d . . .
N2 N 0.57651(19) 0.59913(8) 0.49129(9) 0.0195(4) Uani 1 1 d . . .
N3 N 0.3568(2) 0.57357(9) 0.46011(9) 0.0212(4) Uani 1 1 d . . .
N4 N 0.5051(2) 0.60312(8) 0.38255(9) 0.0213(4) Uani 1 1 d . . .
N5 N 0.6833(3) 0.750000 0.41446(13) 0.0188(6) Uani 1 2 d S T P
N6 N 0.7564(3) 0.750000 0.50909(12) 0.0172(5) Uani 1 2 d S T P
N7 N 0.9896(3) 0.750000 0.53361(13) 0.0199(6) Uani 1 2 d S T P
N8 N 0.8369(3) 0.750000 0.61664(13) 0.0200(6) Uani 1 2 d S T P
Ni1 Ni 0.33341(3) 0.56812(2) 0.54745(2) 0.01883(13) Uani 1 1 d . . .
Ni2 Ni 1.00397(4) 0.750000 0.44592(2) 0.01698(14) Uani 1 2 d S T P

loop_
_atom_site_aniso_label
_atom_site_aniso_U_11
_atom_site_aniso_U_22
_atom_site_aniso_U_33
_atom_site_aniso_U_23
_atom_site_aniso_U_13
_atom_site_aniso_U_12
C1 0.0186(11) 0.0167(12) 0.0247(12) -0.0016(9) 0.0001(9) 0.0008(9)
C2 0.0159(11) 0.0191(12) 0.0302(12) -0.0009(9) 0.0000(9) -0.0015(9)
C3 0.0146(11) 0.0215(12) 0.0297(12) -0.0013(9) 0.0027(9) -0.0020(9)
C4 0.0172(11) 0.0188(12) 0.0243(11) -0.0004(9) 0.0004(9) -0.0009(9)
C5 0.0207(12) 0.0197(12) 0.0243(12) 0.0024(9) -0.0005(10) -0.0003(9)
C6 0.0180(11) 0.0244(12) 0.0282(12) 0.0033(10) 0.0019(9) -0.0023(9)
C7 0.0198(12) 0.0245(12) 0.0287(12) 0.0016(10) -0.0037(10) -0.0012(10)
C8 0.0265(12) 0.0225(12) 0.0225(12) 0.0002(9) -0.0040(10) 0.0031(10)
C9 0.0242(12) 0.0201(13) 0.0244(12) 0.0023(10) 0.0031(9) 0.0013(10)
C10 0.0180(11) 0.0172(11) 0.0244(11) 0.0002(9) 0.0008(9) 0.0002(9)
C11 0.0212(11) 0.0221(12) 0.0225(11) 0.0001(9) -0.0024(9) -0.0009(9)
C12 0.0240(12) 0.0285(14) 0.0286(12) 0.0024(10) -0.0064(10) -0.0048(10)
C13 0.0262(12) 0.0231(13) 0.0262(12) 0.0026(10) -0.0017(10) 0.0003(10)
C14 0.0253(12) 0.0238(13) 0.0253(12) -0.0035(10) -0.0010(10) 0.0001(10)
C15 0.0210(11) 0.0308(13) 0.0235(12) -0.0017(10) 0.0050(10) -0.0046(10)
C16 0.0217(12) 0.0243(12) 0.0258(12) 0.0026(10) 0.0040(9) -0.0034(9)
C17 0.0192(12) 0.0258(14) 0.0261(12) -0.0012(10) 0.0039(9) -0.0064(9)
C18 0.0139(12) 0.0330(15) 0.0326(14) 0.0046(10) 0.0025(9) 0.0022(10)
C19 0.0197(12) 0.0267(13) 0.0326(13) -0.0053(11) 0.0097(10) 0.0006(9)
C20 0.0201(16) 0.0138(16) 0.0207(16) 0.000 0.0003(12) 0.000
C21 0.0130(16) 0.0276(19) 0.0249(17) 0.000 0.0012(12) 0.000
C22 0.0146(15) 0.0312(19) 0.0214(16) 0.000 0.0037(12) 0.000
C23 0.0150(15) 0.0143(16) 0.0207(15) 0.000 -0.0011(12) 0.000
C24 0.0184(16) 0.0177(15) 0.0204(15) 0.000 -0.0018(12) 0.000
C25 0.0158(16) 0.0253(17) 0.0239(16) 0.000 0.0008(13) 0.000
C26 0.0185(16) 0.0193(16) 0.0286(17) 0.000 -0.0042(13) 0.000
C27 0.0233(17) 0.0243(18) 0.0203(16) 0.000 -0.0059(13) 0.000
C28 0.0212(16) 0.0244(18) 0.0201(16) 0.000 0.0023(13) 0.000
C29 0.0155(15) 0.0180(16) 0.0214(16) 0.000 -0.0004(12) 0.000
C30 0.0218(17) 0.0280(18) 0.0166(16) 0.000 0.0002(12) 0.000
C31 0.0212(18) 0.055(3) 0.0179(17) 0.000 0.0000(14) 0.000
C32 0.0258(12) 0.0253(13) 0.0220(11) 0.0028(10) 0.0025(10) 0.0043(10)
C33 0.0163(16) 0.037(2) 0.0238(17) 0.000 0.0026(13) 0.000
C34 0.0181(11) 0.0277(13) 0.0294(13) 0.0069(10) 0.0073(10) -0.0018(10)
C35 0.0147(11) 0.0281(14) 0.0283(12) -0.0006(10) 0.0057(9) -0.0033(10)
N1 0.0151(9) 0.0194(10) 0.0253(10) -0.0001(8) -0.0007(8) -0.0010(7)
N2 0.0155(9) 0.0211(10) 0.0220(9) -0.0003(7) 0.0011(7) -0.0014(7)
N3 0.0148(9) 0.0244(11) 0.0246(11) 0.0012(8) 0.0011(8) -0.0027(8)
N4 0.0189(10) 0.0211(11) 0.0239(10) 0.0003(8) 0.0016(7) -0.0008(7)
N5 0.0135(12) 0.0224(14) 0.0204(13) 0.000 0.0001(10) 0.000
N6 0.0149(13) 0.0184(13) 0.0182(13) 0.000 0.0005(10) 0.000
N7 0.0148(13) 0.0253(16) 0.0195(13) 0.000 0.0004(10) 0.000
N8 0.0160(14) 0.0234(15) 0.0207(14) 0.000 -0.0001(10) 0.000
Ni1 0.01441(19) 0.0216(2) 0.0205(2) 0.00061(11) 0.00131(10) -0.00186(11)
Ni2 0.0127(2) 0.0210(3) 0.0173(2) 0.000 0.00149(14) 0.000

loop_
_atom_type_symbol
_atom_type_description
_atom_type_scat_dispersion_real
_atom_type_scat_dispersion_imag
_atom_type_scat_source
C C 0.0033 0.0016 'International Tables Vol C Tables 4.2.6.8 and 6.1.1.4'
H H 0.0000 0.0000 'International Tables Vol C Tables 4.2.6.8 and 6.1.1.4'
N N 0.0061 0.0033 'International Tables Vol C Tables 4.2.6.8 and 6.1.1.4'
Ni Ni 0.3393 1.1124 'International Tables Vol C Tables 4.2.6.8 and 6.1.1.4'

loop_
_geom_angle_atom_site_label_1
_geom_angle_atom_site_label_2
_geom_angle_atom_site_label_3
_geom_angle
_geom_angle_site_symmetry_1
_geom_angle_site_symmetry_3
N1 C1 N2 103.67(19) . .
N1 C1 Ni1 145.70(18) . .
N2 C1 Ni1 110.63(15) . .
C3 C2 N1 108.2(2) . .
C3 C2 H2A 125.9 . .
N1 C2 H2A 125.9 . .
C2 C3 N2 105.6(2) . .
C2 C3 H3A 127.2 . .
N2 C3 H3A 127.2 . .
N4 C4 N3 119.5(2) . .
N4 C4 N2 127.3(2) . .
N3 C4 N2 113.2(2) . .
N3 C5 C6 132.2(2) . .
N3 C5 C10 107.1(2) . .
C6 C5 C10 120.7(2) . .
C7 C6 C5 117.8(2) . .
C7 C6 H6A 121.1 . .
C5 C6 H6A 121.1 . .
C6 C7 C8 121.4(2) . .
C6 C7 H7A 119.3 . .
C8 C7 H7A 119.3 . .
C9 C8 C7 121.4(2) . .
C9 C8 H8A 119.3 . .
C7 C8 H8A 119.3 . .
C8 C9 C10 118.0(2) . .
C8 C9 H9A 121.0 . .
C10 C9 H9A 121.0 . .
C9 C10 N4 129.5(2) . .
C9 C10 C5 120.7(2) . .
N4 C10 C5 109.8(2) . .
N1 C11 C13 109.14(19) . .
N1 C11 C12 109.77(19) . .
C13 C11 C12 108.74(19) . .
N1 C11 C14 106.90(18) . .
C13 C11 C14 113.2(2) . .
C12 C11 C14 109.0(2) . .
C11 C12 H12A 109.5 . .
C11 C12 H12B 109.5 . .
H12A C12 H12B 109.5 . .
C11 C12 H12C 109.5 . .
H12A C12 H12C 109.5 . .
H12B C12 H12C 109.5 . .
C11 C13 H13A 109.5 . .
C11 C13 H13B 109.5 . .
H13A C13 H13B 109.5 . .
C11 C13 H13C 109.5 . .
H13A C13 H13C 109.5 . .
H13B C13 H13C 109.5 . .
C11 C14 H14A 109.5 . .
C11 C14 H14B 109.5 . .
H14A C14 H14B 109.5 . .
C11 C14 H14C 109.5 . .
H14A C14 H14C 109.5 . .
H14B C14 H14C 109.5 . .
C19 C15 C16 109.2(2) . .
C19 C15 Ni1 73.20(14) . .
C16 C15 Ni1 72.47(14) . .
C19 C15 H15A 125.4 . .
C16 C15 H15A 125.4 . .
Ni1 C15 H15A 120.6 . .
C17 C16 C15 106.9(2) . .
C17 C16 Ni1 69.05(14) . .
C15 C16 Ni1 68.27(13) . .
C17 C16 H16A 126.5 . .
C15 C16 H16A 126.5 . .
Ni1 C16 H16A 127.7 . .
C16 C17 C18 108.4(2) . .
C16 C17 Ni1 72.87(14) . .
C18 C17 Ni1 70.11(14) . .
C16 C17 H17A 125.8 . .
C18 C17 H17A 125.8 . .
Ni1 C17 H17A 122.9 . .
C19 C18 C17 108.2(2) . .
C19 C18 Ni1 73.19(14) . .
C17 C18 Ni1 69.62(14) . .
C19 C18 H18A 125.9 . .
C17 C18 H18A 125.9 . .
Ni1 C18 H18A 122.9 . .
C18 C19 C15 106.9(2) . .
C18 C19 Ni1 68.74(14) . .
C15 C19 Ni1 67.83(13) . .
C18 C19 H19A 126.6 . .
C15 C19 H19A 126.6 . .
Ni1 C19 H19A 128.4 . .
N5 C20 N6 103.1(3) . .
N5 C20 Ni2 146.0(2) . .
N6 C20 Ni2 110.8(2) . .
C22 C21 N5 108.5(3) . .
C22 C21 H21A 125.8 . .
N5 C21 H21A 125.8 . .
C21 C22 N6 105.0(3) . .
C21 C22 H22A 127.5 . .
N6 C22 H22A 127.5 . .
N8 C23 N7 119.4(3) . .
N8 C23 N6 127.1(3) . .
N7 C23 N6 113.5(3) . .
N7 C24 C25 132.7(3) . .
N7 C24 C29 106.7(3) . .
C25 C24 C29 120.6(3) . .
C26 C25 C24 118.2(3) . .
C26 C25 H25A 120.9 . .
C24 C25 H25A 120.9 . .
C25 C26 C27 121.6(3) . .
C25 C26 H26A 119.2 . .
C27 C26 H26A 119.2 . .
C28 C27 C26 120.7(3) . .
C28 C27 H27A 119.6 . .
C26 C27 H27A 119.6 . .
C29 C28 C27 118.7(3) . .
C29 C28 H28A 120.7 . .
C27 C28 H28A 120.7 . .
C28 C29 N8 129.9(3) . .
C28 C29 C24 120.2(3) . .
N8 C29 C24 109.9(3) . .
N5 C30 C32 108.18(17) . 8_575
N5 C30 C32 108.19(17) . .
C32 C30 C32 113.1(3) 8_575 .
N5 C30 C31 108.8(3) . .
C32 C30 C31 109.24(18) 8_575 .
C32 C30 C31 109.24(18) . .
C30 C31 H31A 105(3) . .
C30 C31 H31B 109.9(18) . .
H31A C31 H31B 110(2) . .
C30 C31 H31B 109.9(18) . 8_575
H31A C31 H31B 110(2) . 8_575
H31B C31 H31B 112(4) . 8_575
C30 C32 H32A 109.5 . .
C30 C32 H32B 109.5 . .
H32A C32 H32B 109.5 . .
C30 C32 H32C 109.5 . .
H32A C32 H32C 109.5 . .
H32B C32 H32C 109.5 . .
C34 C33 C34 109.3(3) 8_575 .
C34 C33 Ni2 73.31(16) 8_575 .
C34 C33 Ni2 73.31(16) . .
C34 C33 H33A 125.4 8_575 .
C34 C33 H33A 125.4 . .
Ni2 C33 H33A 119.7 . .
C35 C34 C33 106.9(2) . .
C35 C34 Ni2 69.39(13) . .
C33 C34 Ni2 67.35(16) . .
C35 C34 H34A 126.5 . .
C33 C34 H34A 126.5 . .
Ni2 C34 H34A 128.2 . .
C34 C35 C35 108.20(15) . 8_575
C34 C35 Ni2 72.71(14) . .
C35 C35 Ni2 69.79(7) 8_575 .
C34 C35 H35A 125.9 . .
C35 C35 H35A 125.9 8_575 .
Ni2 C35 H35A 123.2 . .
C1 N1 C2 110.16(19) . .
C1 N1 C11 125.37(19) . .
C2 N1 C11 124.19(19) . .
C1 N2 C3 112.39(19) . .
C1 N2 C4 117.11(19) . .
C3 N2 C4 130.4(2) . .
C4 N3 C5 102.60(19) . .
C4 N3 Ni1 114.65(16) . .
C5 N3 Ni1 142.22(17) . .
C4 N4 C10 100.97(18) . .
C20 N5 C21 110.3(3) . .
C20 N5 C30 126.0(3) . .
C21 N5 C30 123.7(3) . .
C22 N6 C20 113.1(3) . .
C22 N6 C23 130.3(3) . .
C20 N6 C23 116.6(3) . .
C23 N7 C24 103.1(3) . .
C23 N7 Ni2 114.9(2) . .
C24 N7 Ni2 142.1(2) . .
C23 N8 C29 100.9(3) . .
N3 Ni1 C1 84.15(9) . .
N3 Ni1 C15 164.16(10) . .
C1 Ni1 C15 111.59(10) . .
N3 Ni1 C17 100.80(9) . .
C1 Ni1 C17 158.82(11) . .
C15 Ni1 C17 65.22(9) . .
N3 Ni1 C18 99.51(9) . .
C1 Ni1 C18 159.75(11) . .
C15 Ni1 C18 65.15(10) . .
C17 Ni1 C18 40.27(10) . .
N3 Ni1 C16 132.38(9) . .
C1 Ni1 C16 125.90(10) . .
C15 Ni1 C16 39.26(9) . .
C17 Ni1 C16 38.08(9) . .
C18 Ni1 C16 65.43(10) . .
N3 Ni1 C19 129.85(10) . .
C1 Ni1 C19 126.60(10) . .
C15 Ni1 C19 38.97(10) . .
C17 Ni1 C19 65.33(10) . .
C18 Ni1 C19 38.07(10) . .
C16 Ni1 C19 65.14(9) . .
N7 Ni2 C20 84.17(12) . .
N7 Ni2 C33 164.95(13) . .
C20 Ni2 C33 110.88(13) . .
N7 Ni2 C35 100.69(10) . 8_575
C20 Ni2 C35 159.07(7) . 8_575
C33 Ni2 C35 65.29(11) . 8_575
N7 Ni2 C35 100.69(10) . .
C20 Ni2 C35 159.06(7) . .
C33 Ni2 C35 65.29(11) . .
C35 Ni2 C35 40.43(14) 8_575 .
N7 Ni2 C34 131.35(9) . 8_575
C20 Ni2 C34 125.89(10) . 8_575
C33 Ni2 C34 39.33(8) . 8_575
C35 Ni2 C34 37.90(9) 8_575 8_575
C35 Ni2 C34 65.41(9) . 8_575
N7 Ni2 C34 131.35(9) . .
C20 Ni2 C34 125.89(10) . .
C33 Ni2 C34 39.33(8) . .
C35 Ni2 C34 65.41(9) 8_575 .
C35 Ni2 C34 37.90(9) . .
C34 Ni2 C34 65.32(14) 8_575 .

loop_
_geom_bond_atom_site_label_1
_geom_bond_atom_site_label_2
_geom_bond_distance
_geom_bond_site_symmetry_2
C1 N1 1.360(3) .
C1 N2 1.367(3) .
C1 Ni1 1.919(2) .
C2 C3 1.337(3) .
C2 N1 1.397(3) .
C2 H2A 0.9500 .
C3 N2 1.379(3) .
C3 H3A 0.9500 .
C4 N4 1.312(3) .
C4 N3 1.347(3) .
C4 N2 1.395(3) .
C5 N3 1.383(3) .
C5 C6 1.393(3) .
C5 C10 1.414(3) .
C6 C7 1.388(3) .
C6 H6A 0.9500 .
C7 C8 1.393(4) .
C7 H7A 0.9500 .
C8 C9 1.384(3) .
C8 H8A 0.9500 .
C9 C10 1.391(3) .
C9 H9A 0.9500 .
C10 N4 1.401(3) .
C11 N1 1.498(3) .
C11 C13 1.520(3) .
C11 C12 1.527(3) .
C11 C14 1.528(3) .
C12 H12A 0.9800 .
C12 H12B 0.9800 .
C12 H12C 0.9800 .
C13 H13A 0.9800 .
C13 H13B 0.9800 .
C13 H13C 0.9800 .
C14 H14A 0.9800 .
C14 H14B 0.9800 .
C14 H14C 0.9800 .
C15 C19 1.425(4) .
C15 C16 1.429(3) .
C15 Ni1 2.098(2) .
C15 H15A 0.9500 .
C16 C17 1.390(3) .
C16 Ni1 2.153(2) .
C16 H16A 0.9500 .
C17 C18 1.451(4) .
C17 Ni1 2.104(2) .
C17 H17A 0.9500 .
C18 C19 1.397(4) .
C18 Ni1 2.111(3) .
C18 H18A 0.9500 .
C19 Ni1 2.169(2) .
C19 H19A 0.9500 .
C20 N5 1.361(4) .
C20 N6 1.373(4) .
C20 Ni2 1.915(3) .
C21 C22 1.346(5) .
C21 N5 1.389(4) .
C21 H21A 0.9500 .
C22 N6 1.369(4) .
C22 H22A 0.9500 .
C23 N8 1.317(4) .
C23 N7 1.345(4) .
C23 N6 1.392(4) .
C24 N7 1.379(4) .
C24 C25 1.389(4) .
C24 C29 1.426(4) .
C25 C26 1.374(5) .
C25 H25A 0.9500 .
C26 C27 1.401(5) .
C26 H26A 0.9500 .
C27 C28 1.384(5) .
C27 H27A 0.9500 .
C28 C29 1.383(5) .
C28 H28A 0.9500 .
C29 N8 1.398(4) .
C30 N5 1.501(4) .
C30 C32 1.522(3) 8_575
C30 C32 1.522(3) .
C30 C31 1.526(5) .
C31 H31A 0.88(4) .
C31 H31B 0.95(3) .
C31 H31B 0.95(3) 8_575
C32 H32A 0.9800 .
C32 H32B 0.9800 .
C32 H32C 0.9800 .
C33 C34 1.424(3) 8_575
C33 C34 1.424(3) .
C33 Ni2 2.073(3) .
C33 H33A 0.9500 .
C34 C35 1.384(3) .
C34 Ni2 2.152(2) .
C34 H34A 0.9500 .
C35 C35 1.458(5) 8_575
C35 Ni2 2.110(2) .
C35 H35A 0.9500 .
N3 Ni1 1.886(2) .
N7 Ni2 1.881(3) .
